data_7233653
loop_
_publ_author_name
'Cheng-Hui Zeng'
'Jing-Ling Wang'
'Yang-Yi Yang'
'Tian-Shu Chu'
'Sheng-Liang Zhong'
'Seik Weng Ng'
'Wing-Tak Wong'

_publ_section_title
;
 Lanthanide CPs: the guest-tunable drastic changes of luminescent quantum
 yields, and two photon luminescence
;
_journal_name_full 'Journal of Materials Chemistry C'
_journal_page_first 2235
_journal_page_last 2242
_journal_paper_doi 10.1039/C3TC32309A
_journal_volume 2
_journal_year 2014
_chemical_formula_moiety 'Tb (C13 H10 N O2) (C2 H6 O S)'
_chemical_formula_sum 'C41 H36 N3 O7 S Tb'
_chemical_formula_weight 873.71
_space_group_IT_number 14
_space_group_name_Hall '-P 2ybc'
_space_group_name_H-M_alt 'P 1 21/c 1'
_symmetry_cell_setting monoclinic
_symmetry_space_group_name_H-M 'P 1 21/c 1'
_atom_sites_solution_hydrogens geom
_atom_sites_solution_primary direct
_atom_sites_solution_secondary difmap
_cell_angle_alpha 90.00
_cell_angle_beta 97.754(2)
_cell_angle_gamma 90.00
_cell_formula_units_Z 4
_cell_length_a 13.8541(3)
_cell_length_b 28.4336(6)
_cell_length_c 9.3044(2)
_cell_measurement_reflns_used 8365
_cell_measurement_temperature 100(2)
_cell_measurement_theta_max 76.5220
_cell_measurement_theta_min 3.1059
_cell_volume 3631.69(14)
_computing_cell_refinement 'Bruker FRAMBO'
_computing_data_collection 'Bruker FRAMBO'
_computing_data_reduction 'Bruker SAINT'
_computing_molecular_graphics 'Bruker SHELXTL'
_computing_publication_material 'Bruker SHELXTL'
_computing_structure_refinement 'Bruker SHELXTL'
_computing_structure_solution 'Bruker SHELXTL'
_diffrn_ambient_temperature 100(2)
_diffrn_measured_fraction_theta_full 0.990
_diffrn_measured_fraction_theta_max 0.990
_diffrn_measurement_device_type 'multiwire proportional'
_diffrn_measurement_method 'phi and omega scans'
_diffrn_radiation_monochromator graphite
_diffrn_radiation_source 'fine-focus sealed tube'
_diffrn_radiation_type CuK\a
_diffrn_radiation_wavelength 1.54184
_diffrn_reflns_av_R_equivalents 0.0491
_diffrn_reflns_av_sigmaI/netI 0.0508
_diffrn_reflns_limit_h_max 17
_diffrn_reflns_limit_h_min -16
_diffrn_reflns_limit_k_max 35
_diffrn_reflns_limit_k_min -35
_diffrn_reflns_limit_l_max 11
_diffrn_reflns_limit_l_min -6
_diffrn_reflns_number 20851
_diffrn_reflns_theta_full 76.72
_diffrn_reflns_theta_max 76.72
_diffrn_reflns_theta_min 3.11
_exptl_absorpt_coefficient_mu 10.576
_exptl_absorpt_correction_T_max 0.6770
_exptl_absorpt_correction_T_min 0.1011
_exptl_absorpt_correction_type multi-scan
_exptl_crystal_colour colorless
_exptl_crystal_density_diffrn 1.598
_exptl_crystal_density_method 'not measured'
_exptl_crystal_description prism
_exptl_crystal_F_000 1760
_exptl_crystal_size_max 0.40
_exptl_crystal_size_mid 0.04
_exptl_crystal_size_min 0.04
_refine_diff_density_max 2.474
_refine_diff_density_min -1.599
_refine_diff_density_rms 0.204
_refine_ls_extinction_method none
_refine_ls_goodness_of_fit_ref 1.295
_refine_ls_hydrogen_treatment constr
_refine_ls_matrix_type full
_refine_ls_number_parameters 478
_refine_ls_number_reflns 7577
_refine_ls_number_restraints 306
_refine_ls_restrained_S_all 1.276
_refine_ls_R_factor_all 0.0948
_refine_ls_R_factor_gt 0.0891
_refine_ls_shift/su_max 0.001
_refine_ls_shift/su_mean 0.001
_refine_ls_structure_factor_coef Fsqd
_refine_ls_weighting_details 'calc w=1/[\s^2^(Fo^2^)+(0.0001P)^2^+102.7203P] where P=(Fo^2^+2Fc^2^)/3'
_refine_ls_weighting_scheme calc
_refine_ls_wR_factor_gt 0.2204
_refine_ls_wR_factor_ref 0.2227
_reflns_number_gt 6850
_reflns_number_total 7577
_reflns_threshold_expression I>2\s(I)
_cod_data_source_file 1000003.cif
_cod_data_source_block PCOD1000003
_cod_original_cell_volume 3631.69(13)
_cod_original_sg_symbol_H-M 'P 21/c'
_cod_database_code 7233653

loop_
_symmetry_equiv_pos_as_xyz
'x, y, z'
'-x, y+1/2, -z+1/2'
'-x, -y, -z'
'x, -y-1/2, z-1/2'

loop_
_atom_site_label
_atom_site_type_symbol
_atom_site_fract_x
_atom_site_fract_y
_atom_site_fract_z
_atom_site_U_iso_or_equiv
_atom_site_adp_type
_atom_site_occupancy
_atom_site_symmetry_multiplicity
_atom_site_calc_flag
_atom_site_refinement_flags
_atom_site_disorder_assembly
_atom_site_disorder_group
Tb1 Tb 0.53845(4) 0.49679(2) 0.30177(6) 0.01296(16) Uani 1 1 d . . .
S1 S 0.73229(17) 0.48547(9) 0.0958(3) 0.0171(5) Uani 1 1 d . . .
O1 O 0.5993(5) 0.5252(2) 0.5854(7) 0.0158(14) Uani 1 1 d U . .
O2 O 0.6783(5) 0.5380(3) 0.4013(7) 0.0162(14) Uani 1 1 d U . .
O3 O 0.4581(5) 0.4567(2) 0.1142(7) 0.0145(13) Uani 1 1 d U . .
O4 O 0.4367(5) 0.4474(2) -0.1246(7) 0.0132(13) Uani 1 1 d U . .
O5 O 0.4588(5) 0.5646(2) 0.3481(7) 0.0146(13) Uani 1 1 d U . .
O6 O 0.4042(5) 0.5683(2) 0.5631(7) 0.0138(13) Uani 1 1 d U . .
O7 O 0.6673(5) 0.4612(3) 0.1934(8) 0.0211(15) Uani 1 1 d U . .
N1 N 0.8662(6) 0.5625(3) 0.4435(9) 0.0209(18) Uani 1 1 d U . .
H1 H 0.8195 0.5489 0.3845 0.025 Uiso 1 1 calc R . .
N2 N 0.3689(6) 0.3633(3) -0.2243(9) 0.0193(18) Uani 1 1 d U . .
H2 H 0.3753 0.3936 -0.2396 0.023 Uiso 1 1 calc R . .
N3 N 0.2827(6) 0.6387(3) 0.6096(9) 0.0156(16) Uani 1 1 d U . .
H3A H 0.3118 0.6125 0.6424 0.019 Uiso 1 1 calc R . .
C1 C 0.6770(7) 0.5391(3) 0.5367(10) 0.0139(18) Uani 1 1 d U . .
C2 C 0.7628(7) 0.5555(3) 0.6365(11) 0.0151(19) Uani 1 1 d U . .
C3 C 0.7523(8) 0.5617(4) 0.7817(11) 0.019(2) Uani 1 1 d U . .
H3B H 0.6915 0.5540 0.8125 0.023 Uiso 1 1 calc R . .
C4 C 0.8258(8) 0.5786(4) 0.8832(12) 0.023(2) Uani 1 1 d U . .
H4 H 0.8170 0.5821 0.9821 0.028 Uiso 1 1 calc R . .
C5 C 0.9145(8) 0.5902(4) 0.8342(12) 0.021(2) Uani 1 1 d U . .
H5 H 0.9666 0.6022 0.9011 0.025 Uiso 1 1 calc R . .
C6 C 0.9270(7) 0.5847(4) 0.6921(11) 0.018(2) Uani 1 1 d U . .
H6 H 0.9876 0.5930 0.6623 0.022 Uiso 1 1 calc R . .
C7 C 0.8528(7) 0.5670(3) 0.5888(10) 0.0135(18) Uani 1 1 d U . .
C8 C 0.9489(7) 0.5780(4) 0.3841(11) 0.018(2) Uani 1 1 d U . .
C9 C 0.9376(8) 0.6120(4) 0.2766(12) 0.024(2) Uani 1 1 d U . .
H9 H 0.8751 0.6247 0.2438 0.029 Uiso 1 1 calc R . .
C10 C 1.0192(8) 0.6275(4) 0.2167(12) 0.024(2) Uani 1 1 d U . .
H10 H 1.0114 0.6507 0.1425 0.029 Uiso 1 1 calc R . .
C11 C 1.1111(8) 0.6098(4) 0.2634(11) 0.021(2) Uani 1 1 d U . .
H11 H 1.1666 0.6214 0.2250 0.026 Uiso 1 1 calc R . .
C12 C 1.1203(8) 0.5746(4) 0.3675(12) 0.021(2) Uani 1 1 d U . .
H12 H 1.1822 0.5609 0.3976 0.025 Uiso 1 1 calc R . .
C13 C 1.0398(7) 0.5593(4) 0.4279(11) 0.019(2) Uani 1 1 d U . .
H13 H 1.0475 0.5356 0.5005 0.022 Uiso 1 1 calc R . .
C14 C 0.4468(6) 0.4303(3) 0.0045(10) 0.0102(17) Uani 1 1 d U . .
C15 C 0.4440(7) 0.3783(3) 0.0233(10) 0.0139(18) Uani 1 1 d U . .
C16 C 0.4828(7) 0.3600(4) 0.1612(10) 0.0156(19) Uani 1 1 d U . .
H16 H 0.5059 0.3810 0.2376 0.019 Uiso 1 1 calc R . .
C17 C 0.4874(7) 0.3127(4) 0.1856(11) 0.019(2) Uani 1 1 d U . .
H17 H 0.5142 0.3011 0.2782 0.023 Uiso 1 1 calc R . .
C18 C 0.4530(8) 0.2813(4) 0.0754(11) 0.020(2) Uani 1 1 d U . .
H18 H 0.4570 0.2484 0.0924 0.024 Uiso 1 1 calc R . .
C19 C 0.4134(7) 0.2981(4) -0.0571(11) 0.017(2) Uani 1 1 d U . .
H19 H 0.3894 0.2763 -0.1307 0.021 Uiso 1 1 calc R . .
C20 C 0.4068(7) 0.3466(4) -0.0886(11) 0.0155(19) Uani 1 1 d U . .
C21 C 0.3209(7) 0.3367(4) -0.3411(11) 0.017(2) Uani 1 1 d U . .
C22 C 0.3419(8) 0.3455(4) -0.4792(11) 0.019(2) Uani 1 1 d U . .
H22 H 0.3927 0.3668 -0.4927 0.023 Uiso 1 1 calc R . .
C23 C 0.2887(8) 0.3234(4) -0.6009(12) 0.021(2) Uani 1 1 d U . .
H23 H 0.3028 0.3296 -0.6962 0.026 Uiso 1 1 calc R . .
C24 C 0.2161(8) 0.2925(4) -0.5777(11) 0.021(2) Uani 1 1 d U . .
H24 H 0.1792 0.2776 -0.6585 0.026 Uiso 1 1 calc R . .
C25 C 0.1952(9) 0.2826(4) -0.4401(13) 0.027(2) Uani 1 1 d U . .
H25 H 0.1453 0.2607 -0.4270 0.032 Uiso 1 1 calc R . .
C26 C 0.2475(8) 0.3048(4) -0.3198(12) 0.021(2) Uani 1 1 d U . .
H26 H 0.2332 0.2983 -0.2247 0.026 Uiso 1 1 calc R . .
C27 C 0.4131(7) 0.5852(3) 0.4369(10) 0.0124(18) Uani 1 1 d U . .
C28 C 0.3694(7) 0.6317(3) 0.3975(10) 0.0144(19) Uani 1 1 d U . .
C29 C 0.3907(7) 0.6521(4) 0.2683(11) 0.018(2) Uani 1 1 d U . .
H29 H 0.4292 0.6346 0.2102 0.022 Uiso 1 1 calc R . .
C30 C 0.3592(8) 0.6955(4) 0.2211(11) 0.021(2) Uani 1 1 d U . .
H30 H 0.3751 0.7080 0.1326 0.025 Uiso 1 1 calc R . .
C31 C 0.3022(8) 0.7213(4) 0.3085(11) 0.020(2) Uani 1 1 d U . .
H31 H 0.2795 0.7518 0.2789 0.024 Uiso 1 1 calc R . .
C32 C 0.2793(8) 0.7028(4) 0.4355(11) 0.019(2) Uani 1 1 d U . .
H32 H 0.2424 0.7210 0.4940 0.023 Uiso 1 1 calc R . .
C33 C 0.3092(6) 0.6574(3) 0.4811(10) 0.0121(18) Uani 1 1 d U . .
C34 C 0.2138(7) 0.6580(3) 0.6906(11) 0.0158(19) Uani 1 1 d U . .
C35 C 0.2352(7) 0.6595(4) 0.8428(11) 0.017(2) Uani 1 1 d U . .
H35 H 0.2955 0.6476 0.8895 0.021 Uiso 1 1 calc R . .
C36 C 0.1677(8) 0.6786(4) 0.9250(12) 0.021(2) Uani 1 1 d U . .
H36 H 0.1818 0.6793 1.0277 0.025 Uiso 1 1 calc R . .
C37 C 0.0806(8) 0.6964(4) 0.8579(12) 0.026(2) Uani 1 1 d U . .
H37 H 0.0359 0.7101 0.9146 0.031 Uiso 1 1 calc R . .
C38 C 0.0577(8) 0.6944(4) 0.7088(12) 0.025(2) Uani 1 1 d U . .
H38 H -0.0027 0.7064 0.6628 0.030 Uiso 1 1 calc R . .
C39 C 0.1241(8) 0.6746(4) 0.6271(12) 0.022(2) Uani 1 1 d U . .
H39 H 0.1075 0.6724 0.5248 0.026 Uiso 1 1 calc R . .
C40 C 0.8526(8) 0.4684(4) 0.1641(13) 0.029(2) Uani 1 1 d U . .
H40A H 0.8724 0.4839 0.2576 0.043 Uiso 1 1 calc R . .
H40B H 0.8968 0.4777 0.0954 0.043 Uiso 1 1 calc R . .
H40C H 0.8552 0.4343 0.1773 0.043 Uiso 1 1 calc R . .
C41 C 0.7195(9) 0.4514(4) -0.0661(12) 0.027(2) Uani 1 1 d U . .
H41A H 0.6548 0.4567 -0.1206 0.041 Uiso 1 1 calc R . .
H41B H 0.7270 0.4180 -0.0413 0.041 Uiso 1 1 calc R . .
H41C H 0.7696 0.4607 -0.1255 0.041 Uiso 1 1 calc R . .

loop_
_atom_site_aniso_label
_atom_site_aniso_U_11
_atom_site_aniso_U_22
_atom_site_aniso_U_33
_atom_site_aniso_U_23
_atom_site_aniso_U_13
_atom_site_aniso_U_12
Tb1 0.0132(3) 0.0141(3) 0.0113(3) 0.0000(2) 0.00063(19) -0.0001(2)
S1 0.0138(10) 0.0212(12) 0.0167(11) 0.0009(9) 0.0040(8) 0.0026(9)
O1 0.012(3) 0.020(3) 0.016(3) 0.001(2) 0.002(2) -0.002(2)
O2 0.010(3) 0.023(3) 0.015(3) -0.002(2) 0.000(2) 0.001(2)
O3 0.012(3) 0.018(3) 0.012(3) -0.002(2) -0.001(2) -0.003(2)
O4 0.012(3) 0.018(3) 0.010(3) 0.003(2) 0.003(2) -0.003(2)
O5 0.018(3) 0.014(3) 0.012(3) 0.001(2) 0.004(2) 0.004(2)
O6 0.015(3) 0.016(3) 0.011(3) -0.002(2) 0.003(2) 0.003(2)
O7 0.021(3) 0.022(3) 0.022(3) 0.001(3) 0.006(3) 0.003(3)
N1 0.014(3) 0.029(4) 0.019(3) -0.002(3) 0.004(3) -0.005(3)
N2 0.022(3) 0.018(3) 0.017(3) -0.001(3) -0.001(3) -0.002(3)
N3 0.014(3) 0.020(3) 0.013(3) 0.001(3) 0.002(3) 0.002(3)
C1 0.010(3) 0.016(4) 0.015(3) -0.002(3) 0.000(3) -0.001(3)
C2 0.013(3) 0.016(4) 0.016(4) -0.001(3) -0.002(3) -0.003(3)
C3 0.019(4) 0.021(4) 0.018(4) 0.002(3) 0.006(3) -0.002(3)
C4 0.024(4) 0.029(4) 0.017(4) -0.003(3) 0.006(3) 0.000(3)
C5 0.016(4) 0.025(4) 0.020(4) -0.001(3) -0.002(3) -0.005(3)
C6 0.012(3) 0.022(4) 0.021(4) -0.001(3) 0.002(3) -0.003(3)
C7 0.010(3) 0.017(4) 0.012(3) 0.000(3) -0.001(3) 0.001(3)
C8 0.019(4) 0.021(4) 0.014(4) -0.002(3) 0.002(3) -0.005(3)
C9 0.022(4) 0.028(4) 0.021(4) 0.000(3) 0.001(3) -0.001(3)
C10 0.026(4) 0.027(4) 0.021(4) 0.001(3) 0.005(3) -0.001(3)
C11 0.019(4) 0.029(4) 0.018(4) -0.003(3) 0.008(3) -0.006(3)
C12 0.015(4) 0.024(4) 0.024(4) -0.001(3) 0.001(3) 0.000(3)
C13 0.014(4) 0.022(4) 0.021(4) -0.001(3) 0.005(3) -0.001(3)
C14 0.004(3) 0.017(4) 0.010(3) -0.001(3) 0.001(3) 0.003(3)
C15 0.010(3) 0.017(4) 0.014(3) 0.002(3) 0.001(3) 0.000(3)
C16 0.013(3) 0.021(4) 0.013(3) -0.001(3) 0.002(3) 0.000(3)
C17 0.018(4) 0.023(4) 0.016(4) 0.004(3) 0.000(3) 0.000(3)
C18 0.019(4) 0.018(4) 0.023(4) 0.003(3) 0.002(3) -0.002(3)
C19 0.016(4) 0.019(4) 0.018(4) -0.001(3) 0.002(3) -0.002(3)
C20 0.012(3) 0.019(4) 0.015(4) -0.001(3) 0.000(3) -0.003(3)
C21 0.015(4) 0.018(4) 0.018(4) -0.001(3) -0.001(3) 0.000(3)
C22 0.018(4) 0.021(4) 0.018(4) -0.001(3) -0.003(3) 0.000(3)
C23 0.021(4) 0.024(4) 0.019(4) -0.002(3) 0.000(3) 0.004(3)
C24 0.020(4) 0.023(4) 0.019(4) -0.007(3) -0.002(3) 0.002(3)
C25 0.025(4) 0.026(4) 0.029(4) -0.004(3) -0.001(3) -0.003(3)
C26 0.020(4) 0.025(4) 0.020(4) -0.002(3) 0.003(3) -0.004(3)
C27 0.009(3) 0.016(4) 0.013(3) 0.001(3) 0.002(3) -0.003(3)
C28 0.016(3) 0.014(3) 0.013(3) 0.002(3) 0.002(3) 0.001(3)
C29 0.018(4) 0.018(4) 0.018(4) 0.001(3) 0.003(3) -0.001(3)
C30 0.021(4) 0.021(4) 0.019(4) 0.004(3) 0.002(3) 0.001(3)
C31 0.019(4) 0.020(4) 0.021(4) 0.002(3) 0.001(3) 0.004(3)
C32 0.019(4) 0.020(4) 0.020(4) -0.002(3) 0.004(3) 0.003(3)
C33 0.007(3) 0.018(4) 0.011(3) 0.001(3) 0.001(3) -0.001(3)
C34 0.015(4) 0.016(4) 0.017(4) -0.002(3) 0.005(3) -0.001(3)
C35 0.015(4) 0.021(4) 0.017(4) 0.003(3) 0.004(3) 0.000(3)
C36 0.021(4) 0.023(4) 0.019(4) -0.001(3) 0.007(3) -0.002(3)
C37 0.026(4) 0.026(4) 0.027(4) -0.002(3) 0.011(3) 0.001(3)
C38 0.021(4) 0.031(4) 0.024(4) -0.001(3) 0.003(3) 0.004(3)
C39 0.018(4) 0.025(4) 0.021(4) -0.002(3) 0.002(3) 0.001(3)
C40 0.020(4) 0.031(4) 0.034(4) 0.000(4) 0.003(3) -0.001(3)
C41 0.030(4) 0.030(4) 0.023(4) 0.000(3) 0.009(3) 0.001(3)

loop_
_atom_type_symbol
_atom_type_description
_atom_type_scat_dispersion_real
_atom_type_scat_dispersion_imag
_atom_type_scat_source
C C 0.0181 0.0091 'International Tables Vol C Tables 4.2.6.8 and 6.1.1.4'
H H 0.0000 0.0000 'International Tables Vol C Tables 4.2.6.8 and 6.1.1.4'
N N 0.0311 0.0180 'International Tables Vol C Tables 4.2.6.8 and 6.1.1.4'
O O 0.0492 0.0322 'International Tables Vol C Tables 4.2.6.8 and 6.1.1.4'
S S 0.3331 0.5567 'International Tables Vol C Tables 4.2.6.8 and 6.1.1.4'
Tb Tb -9.1472 9.1891 'International Tables Vol C Tables 4.2.6.8 and 6.1.1.4'

loop_
_geom_angle_atom_site_label_1
_geom_angle_atom_site_label_2
_geom_angle_atom_site_label_3
_geom_angle
_geom_angle_site_symmetry_1
_geom_angle_site_symmetry_3
O3 Tb1 O5 111.8(2) . .
O3 Tb1 O6 96.6(2) . 3_666
O5 Tb1 O6 135.1(2) . 3_666
O3 Tb1 O2 148.8(2) . .
O5 Tb1 O2 84.2(2) . .
O6 Tb1 O2 88.9(2) 3_666 .
O3 Tb1 O4 84.4(2) . 3_665
O5 Tb1 O4 71.5(2) . 3_665
O6 Tb1 O4 148.2(2) 3_666 3_665
O2 Tb1 O4 75.4(2) . 3_665
O3 Tb1 O1 82.4(2) . 3_666
O5 Tb1 O1 72.7(2) . 3_666
O6 Tb1 O1 77.7(2) 3_666 3_666
O2 Tb1 O1 128.7(2) . 3_666
O4 Tb1 O1 133.6(2) 3_665 3_666
O3 Tb1 O7 77.2(2) . .
O5 Tb1 O7 147.3(2) . .
O6 Tb1 O7 70.7(2) 3_666 .
O2 Tb1 O7 75.7(2) . .
O4 Tb1 O7 78.6(2) 3_665 .
O1 Tb1 O7 139.7(2) 3_666 .
O3 Tb1 O1 159.9(2) . .
O5 Tb1 O1 70.7(2) . .
O6 Tb1 O1 71.3(2) 3_666 .
O2 Tb1 O1 49.6(2) . .
O4 Tb1 O1 114.6(2) 3_665 .
O1 Tb1 O1 79.4(2) 3_666 .
O7 Tb1 O1 112.0(2) . .
O7 S1 C40 105.4(5) . .
O7 S1 C41 104.9(5) . .
C40 S1 C41 97.9(6) . .
C1 O1 Tb1 174.2(6) . 3_666
C1 O1 Tb1 85.2(5) . .
Tb1 O1 Tb1 100.6(2) 3_666 .
C1 O2 Tb1 106.5(6) . .
C14 O3 Tb1 157.7(6) . .
C14 O4 Tb1 154.6(6) . 3_665
C27 O5 Tb1 144.8(6) . .
C27 O6 Tb1 136.4(6) . 3_666
S1 O7 Tb1 126.3(4) . .
C7 N1 C8 125.0(9) . .
C7 N1 H1 117.5 . .
C8 N1 H1 117.5 . .
C20 N2 C21 126.8(9) . .
C20 N2 H2 116.6 . .
C21 N2 H2 116.6 . .
C33 N3 C34 125.6(8) . .
C33 N3 H3A 117.2 . .
C34 N3 H3A 117.2 . .
O2 C1 O1 118.0(8) . .
O2 C1 C2 121.0(9) . .
O1 C1 C2 121.0(9) . .
C3 C2 C7 119.1(9) . .
C3 C2 C1 118.0(9) . .
C7 C2 C1 122.8(9) . .
C4 C3 C2 123.1(10) . .
C4 C3 H3B 118.5 . .
C2 C3 H3B 118.5 . .
C3 C4 C5 117.2(10) . .
C3 C4 H4 121.4 . .
C5 C4 H4 121.4 . .
C6 C5 C4 121.1(10) . .
C6 C5 H5 119.5 . .
C4 C5 H5 119.5 . .
C5 C6 C7 121.9(9) . .
C5 C6 H6 119.0 . .
C7 C6 H6 119.0 . .
N1 C7 C6 121.0(9) . .
N1 C7 C2 121.4(8) . .
C6 C7 C2 117.6(9) . .
C13 C8 C9 119.5(10) . .
C13 C8 N1 121.6(9) . .
C9 C8 N1 119.0(10) . .
C10 C9 C8 119.4(10) . .
C10 C9 H9 120.3 . .
C8 C9 H9 120.3 . .
C9 C10 C11 121.3(10) . .
C9 C10 H10 119.3 . .
C11 C10 H10 119.3 . .
C12 C11 C10 118.4(10) . .
C12 C11 H11 120.8 . .
C10 C11 H11 120.8 . .
C11 C12 C13 120.5(10) . .
C11 C12 H12 119.7 . .
C13 C12 H12 119.7 . .
C12 C13 C8 120.9(10) . .
C12 C13 H13 119.5 . .
C8 C13 H13 119.5 . .
O3 C14 O4 121.3(9) . .
O3 C14 C15 119.9(8) . .
O4 C14 C15 118.8(8) . .
C20 C15 C16 119.0(9) . .
C20 C15 C14 123.8(8) . .
C16 C15 C14 117.2(8) . .
C17 C16 C15 121.0(9) . .
C17 C16 H16 119.5 . .
C15 C16 H16 119.5 . .
C16 C17 C18 120.4(9) . .
C16 C17 H17 119.8 . .
C18 C17 H17 119.8 . .
C19 C18 C17 119.7(10) . .
C19 C18 H18 120.1 . .
C17 C18 H18 120.1 . .
C18 C19 C20 122.4(10) . .
C18 C19 H19 118.8 . .
C20 C19 H19 118.8 . .
N2 C20 C19 122.0(9) . .
N2 C20 C15 120.5(9) . .
C19 C20 C15 117.5(9) . .
C22 C21 C26 120.0(9) . .
C22 C21 N2 118.8(9) . .
C26 C21 N2 120.9(9) . .
C21 C22 C23 120.9(10) . .
C21 C22 H22 119.6 . .
C23 C22 H22 119.6 . .
C24 C23 C22 118.2(10) . .
C24 C23 H23 120.9 . .
C22 C23 H23 120.9 . .
C23 C24 C25 121.7(10) . .
C23 C24 H24 119.1 . .
C25 C24 H24 119.1 . .
C24 C25 C26 120.0(11) . .
C24 C25 H25 120.0 . .
C26 C25 H25 120.0 . .
C25 C26 C21 119.2(10) . .
C25 C26 H26 120.4 . .
C21 C26 H26 120.4 . .
O5 C27 O6 123.0(9) . .
O5 C27 C28 118.8(8) . .
O6 C27 C28 118.2(8) . .
C29 C28 C33 117.8(9) . .
C29 C28 C27 117.1(9) . .
C33 C28 C27 125.1(9) . .
C30 C29 C28 123.7(10) . .
C30 C29 H29 118.1 . .
C28 C29 H29 118.1 . .
C29 C30 C31 117.7(10) . .
C29 C30 H30 121.2 . .
C31 C30 H30 121.2 . .
C32 C31 C30 120.6(10) . .
C32 C31 H31 119.7 . .
C30 C31 H31 119.7 . .
C31 C32 C33 121.5(10) . .
C31 C32 H32 119.3 . .
C33 C32 H32 119.3 . .
N3 C33 C32 120.4(9) . .
N3 C33 C28 120.9(9) . .
C32 C33 C28 118.6(9) . .
C39 C34 C35 118.3(9) . .
C39 C34 N3 122.7(9) . .
C35 C34 N3 119.0(9) . .
C36 C35 C34 119.8(9) . .
C36 C35 H35 120.1 . .
C34 C35 H35 120.1 . .
C37 C36 C35 120.4(10) . .
C37 C36 H36 119.8 . .
C35 C36 H36 119.8 . .
C36 C37 C38 120.6(10) . .
C36 C37 H37 119.7 . .
C38 C37 H37 119.7 . .
C39 C38 C37 119.1(10) . .
C39 C38 H38 120.4 . .
C37 C38 H38 120.4 . .
C38 C39 C34 121.8(10) . .
C38 C39 H39 119.1 . .
C34 C39 H39 119.1 . .
S1 C40 H40A 109.5 . .
S1 C40 H40B 109.5 . .
H40A C40 H40B 109.5 . .
S1 C40 H40C 109.5 . .
H40A C40 H40C 109.5 . .
H40B C40 H40C 109.5 . .
S1 C41 H41A 109.5 . .
S1 C41 H41B 109.5 . .
H41A C41 H41B 109.5 . .
S1 C41 H41C 109.5 . .
H41A C41 H41C 109.5 . .
H41B C41 H41C 109.5 . .

loop_
_geom_bond_atom_site_label_1
_geom_bond_atom_site_label_2
_geom_bond_distance
_geom_bond_site_symmetry_2
Tb1 O3 2.249(6) .
Tb1 O5 2.291(7) .
Tb1 O6 2.316(7) 3_666
Tb1 O2 2.346(7) .
Tb1 O4 2.348(6) 3_665
Tb1 O1 2.382(7) 3_666
Tb1 O7 2.391(7) .
Tb1 O1 2.779(7) .
S1 O7 1.527(8) .
S1 C40 1.769(12) .
S1 C41 1.780(12) .
O1 C1 1.286(12) .
O1 Tb1 2.382(7) 3_666
O2 C1 1.263(12) .
O3 C14 1.259(11) .
O4 C14 1.284(11) .
O4 Tb1 2.348(6) 3_665
O5 C27 1.252(12) .
O6 C27 1.290(11) .
O6 Tb1 2.316(7) 3_666
N1 C7 1.395(13) .
N1 C8 1.407(13) .
N1 H1 0.8800 .
N2 C20 1.384(13) .
N2 C21 1.415(13) .
N2 H2 0.8800 .
N3 C33 1.402(12) .
N3 C34 1.407(12) .
N3 H3A 0.8800 .
C1 C2 1.481(13) .
C2 C3 1.390(14) .
C2 C7 1.418(13) .
C3 C4 1.378(15) .
C3 H3B 0.9500 .
C4 C5 1.407(15) .
C4 H4 0.9500 .
C5 C6 1.366(15) .
C5 H5 0.9500 .
C6 C7 1.402(13) .
C6 H6 0.9500 .
C8 C13 1.378(14) .
C8 C9 1.385(15) .
C9 C10 1.397(15) .
C9 H9 0.9500 .
C10 C11 1.384(16) .
C10 H10 0.9500 .
C11 C12 1.385(15) .
C11 H11 0.9500 .
C12 C13 1.384(14) .
C12 H12 0.9500 .
C13 H13 0.9500 .
C14 C15 1.490(13) .
C15 C20 1.420(13) .
C15 C16 1.422(13) .
C16 C17 1.364(14) .
C16 H16 0.9500 .
C17 C18 1.394(15) .
C17 H17 0.9500 .
C18 C19 1.366(14) .
C18 H18 0.9500 .
C19 C20 1.412(14) .
C19 H19 0.9500 .
C21 C22 1.379(14) .
C21 C26 1.395(14) .
C22 C23 1.413(14) .
C22 H22 0.9500 .
C23 C24 1.375(15) .
C23 H23 0.9500 .
C24 C25 1.379(16) .
C24 H24 0.9500 .
C25 C26 1.399(15) .
C25 H25 0.9500 .
C26 H26 0.9500 .
C27 C28 1.480(13) .
C28 C29 1.401(13) .
C28 C33 1.417(13) .
C29 C30 1.363(14) .
C29 H29 0.9500 .
C30 C31 1.413(15) .
C30 H30 0.9500 .
C31 C32 1.369(15) .
C31 H31 0.9500 .
C32 C33 1.404(14) .
C32 H32 0.9500 .
C34 C39 1.385(14) .
C34 C35 1.408(14) .
C35 C36 1.395(14) .
C35 H35 0.9500 .
C36 C37 1.378(16) .
C36 H36 0.9500 .
C37 C38 1.382(16) .
C37 H37 0.9500 .
C38 C39 1.389(15) .
C38 H38 0.9500 .
C39 H39 0.9500 .
C40 H40A 0.9800 .
C40 H40B 0.9800 .
C40 H40C 0.9800 .
C41 H41A 0.9800 .
C41 H41B 0.9800 .
C41 H41C 0.9800 .

loop_
_geom_hbond_atom_site_label_D
_geom_hbond_atom_site_label_H
_geom_hbond_atom_site_label_A
_geom_hbond_distance_DH
_geom_hbond_distance_HA
_geom_hbond_distance_DA
_geom_hbond_angle_DHA
_geom_hbond_site_symmetry_A
N1 H1 O2 0.88 2.01 2.672(11) 131.5 .
N2 H2 O4 0.88 1.99 2.688(11) 135.3 .
N3 H3A O6 0.88 2.01 2.687(11) 133.4 .

loop_
_geom_torsion_atom_site_label_1
_geom_torsion_atom_site_label_2
_geom_torsion_atom_site_label_3
_geom_torsion_atom_site_label_4
_geom_torsion
_geom_torsion_site_symmetry_1
_geom_torsion_site_symmetry_2
_geom_torsion_site_symmetry_3
_geom_torsion_site_symmetry_4
O3 Tb1 O1 C1 155.2(7) . . . .
O5 Tb1 O1 C1 -104.0(6) . . . .
O6 Tb1 O1 C1 100.2(6) 3_666 . . .
O2 Tb1 O1 C1 -4.9(5) . . . .
O4 Tb1 O1 C1 -46.0(6) 3_665 . . .
O1 Tb1 O1 C1 -179.3(7) 3_666 . . .
O7 Tb1 O1 C1 41.1(6) . . . .
O3 Tb1 O1 Tb1 -25.5(8) . . . 3_666
O5 Tb1 O1 Tb1 75.3(3) . . . 3_666
O6 Tb1 O1 Tb1 -80.5(3) 3_666 . . 3_666
O2 Tb1 O1 Tb1 174.3(4) . . . 3_666
O4 Tb1 O1 Tb1 133.3(2) 3_665 . . 3_666
O1 Tb1 O1 Tb1 0.0 3_666 . . 3_666
O7 Tb1 O1 Tb1 -139.6(2) . . . 3_666
O3 Tb1 O2 C1 -161.7(6) . . . .
O5 Tb1 O2 C1 74.7(6) . . . .
O6 Tb1 O2 C1 -60.9(6) 3_666 . . .
O4 Tb1 O2 C1 147.1(6) 3_665 . . .
O1 Tb1 O2 C1 12.4(7) 3_666 . . .
O7 Tb1 O2 C1 -131.3(6) . . . .
O1 Tb1 O2 C1 5.2(6) . . . .
O5 Tb1 O3 C14 148.1(16) . . . .
O6 Tb1 O3 C14 -67.3(17) 3_666 . . .
O2 Tb1 O3 C14 31.4(19) . . . .
O4 Tb1 O3 C14 80.6(17) 3_665 . . .
O1 Tb1 O3 C14 -144.0(17) 3_666 . . .
O7 Tb1 O3 C14 1.1(17) . . . .
O1 Tb1 O3 C14 -118.7(16) . . . .
O3 Tb1 O5 C27 112.4(11) . . . .
O6 Tb1 O5 C27 -12.8(12) 3_666 . . .
O2 Tb1 O5 C27 -95.3(11) . . . .
O4 Tb1 O5 C27 -171.8(11) 3_665 . . .
O1 Tb1 O5 C27 38.3(11) 3_666 . . .
O7 Tb1 O5 C27 -147.1(10) . . . .
O1 Tb1 O5 C27 -46.2(11) . . . .
C40 S1 O7 Tb1 132.9(6) . . . .
C41 S1 O7 Tb1 -124.4(6) . . . .
O3 Tb1 O7 S1 102.4(5) . . . .
O5 Tb1 O7 S1 -8.1(8) . . . .
O6 Tb1 O7 S1 -155.8(6) 3_666 . . .
O2 Tb1 O7 S1 -62.0(5) . . . .
O4 Tb1 O7 S1 15.7(5) 3_665 . . .
O1 Tb1 O7 S1 163.8(4) 3_666 . . .
O1 Tb1 O7 S1 -96.4(5) . . . .
Tb1 O2 C1 O1 -9.8(10) . . . .
Tb1 O2 C1 C2 169.8(7) . . . .
Tb1 O1 C1 O2 -165(6) 3_666 . . .
Tb1 O1 C1 O2 7.9(8) . . . .
Tb1 O1 C1 C2 15(7) 3_666 . . .
Tb1 O1 C1 C2 -171.6(9) . . . .
O2 C1 C2 C3 171.6(9) . . . .
O1 C1 C2 C3 -8.9(14) . . . .
O2 C1 C2 C7 -5.5(15) . . . .
O1 C1 C2 C7 174.1(9) . . . .
C7 C2 C3 C4 -0.2(16) . . . .
C1 C2 C3 C4 -177.4(10) . . . .
C2 C3 C4 C5 0.8(17) . . . .
C3 C4 C5 C6 -0.5(17) . . . .
C4 C5 C6 C7 -0.3(17) . . . .
C8 N1 C7 C6 -5.2(16) . . . .
C8 N1 C7 C2 172.4(10) . . . .
C5 C6 C7 N1 178.6(10) . . . .
C5 C6 C7 C2 0.9(15) . . . .
C3 C2 C7 N1 -178.3(9) . . . .
C1 C2 C7 N1 -1.3(15) . . . .
C3 C2 C7 C6 -0.6(14) . . . .
C1 C2 C7 C6 176.5(9) . . . .
C7 N1 C8 C13 63.2(15) . . . .
C7 N1 C8 C9 -118.5(12) . . . .
C13 C8 C9 C10 -1.4(16) . . . .
N1 C8 C9 C10 -179.8(10) . . . .
C8 C9 C10 C11 -0.4(17) . . . .
C9 C10 C11 C12 2.6(17) . . . .
C10 C11 C12 C13 -3.0(16) . . . .
C11 C12 C13 C8 1.2(16) . . . .
C9 C8 C13 C12 1.0(16) . . . .
N1 C8 C13 C12 179.4(10) . . . .
Tb1 O3 C14 O4 -96.0(17) . . . .
Tb1 O3 C14 C15 84.5(18) . . . .
Tb1 O4 C14 O3 30.1(19) 3_665 . . .
Tb1 O4 C14 C15 -150.4(11) 3_665 . . .
O3 C14 C15 C20 162.8(9) . . . .
O4 C14 C15 C20 -16.7(13) . . . .
O3 C14 C15 C16 -18.4(13) . . . .
O4 C14 C15 C16 162.1(8) . . . .
C20 C15 C16 C17 2.0(14) . . . .
C14 C15 C16 C17 -176.8(9) . . . .
C15 C16 C17 C18 -0.7(15) . . . .
C16 C17 C18 C19 -0.8(16) . . . .
C17 C18 C19 C20 0.9(16) . . . .
C21 N2 C20 C19 9.0(16) . . . .
C21 N2 C20 C15 -173.3(9) . . . .
C18 C19 C20 N2 178.3(10) . . . .
C18 C19 C20 C15 0.5(15) . . . .
C16 C15 C20 N2 -179.7(9) . . . .
C14 C15 C20 N2 -0.9(15) . . . .
C16 C15 C20 C19 -1.9(14) . . . .
C14 C15 C20 C19 176.9(9) . . . .
C20 N2 C21 C22 -138.1(11) . . . .
C20 N2 C21 C26 47.3(15) . . . .
C26 C21 C22 C23 1.2(16) . . . .
N2 C21 C22 C23 -173.4(9) . . . .
C21 C22 C23 C24 -0.5(16) . . . .
C22 C23 C24 C25 -0.6(16) . . . .
C23 C24 C25 C26 1.1(17) . . . .
C24 C25 C26 C21 -0.4(17) . . . .
C22 C21 C26 C25 -0.7(16) . . . .
N2 C21 C26 C25 173.8(10) . . . .
Tb1 O5 C27 O6 6.4(17) . . . .
Tb1 O5 C27 C28 -175.3(7) . . . .
Tb1 O6 C27 O5 3.9(15) 3_666 . . .
Tb1 O6 C27 C28 -174.4(6) 3_666 . . .
O5 C27 C28 C29 -6.5(13) . . . .
O6 C27 C28 C29 172.0(9) . . . .
O5 C27 C28 C33 174.5(9) . . . .
O6 C27 C28 C33 -7.1(14) . . . .
C33 C28 C29 C30 2.0(15) . . . .
C27 C28 C29 C30 -177.1(10) . . . .
C28 C29 C30 C31 0.2(16) . . . .
C29 C30 C31 C32 -0.4(16) . . . .
C30 C31 C32 C33 -1.7(16) . . . .
C34 N3 C33 C32 11.1(14) . . . .
C34 N3 C33 C28 -171.2(9) . . . .
C31 C32 C33 N3 -178.3(9) . . . .
C31 C32 C33 C28 4.0(15) . . . .
C29 C28 C33 N3 178.3(9) . . . .
C27 C28 C33 N3 -2.7(15) . . . .
C29 C28 C33 C32 -4.0(14) . . . .
C27 C28 C33 C32 175.0(9) . . . .
C33 N3 C34 C39 44.9(15) . . . .
C33 N3 C34 C35 -137.1(10) . . . .
C39 C34 C35 C36 -1.8(15) . . . .
N3 C34 C35 C36 -179.9(9) . . . .
C34 C35 C36 C37 -0.6(16) . . . .
C35 C36 C37 C38 1.9(17) . . . .
C36 C37 C38 C39 -0.7(18) . . . .
C37 C38 C39 C34 -1.8(18) . . . .
C35 C34 C39 C38 3.0(16) . . . .
N3 C34 C39 C38 -178.9(10) . . . .
